data_1575580
loop_
_publ_author_name
'Zhao, Yu'
'Zhang, Rui-Rui'
'Wang, Nan'
'Tian, Xiao-Li'
'Zhang, Li-Na'
'Xia, Wen-Li'
'Wang, Zhouyu'
'Yu, Xiao-Qi'
'Li, Kun'

_publ_section_title
;
 \p-Bridge Engineering Strategy: Tailoring S-Xanthene Dyes with Strong
 Absorption for High-Efficiency Photothermal Therapy
;
_journal_name_full 'Materials Horizons'
_journal_paper_doi 10.1039/D5MH01254F
_journal_year 2025
_chemical_formula_moiety 'C53 H39 N2 O4 S'
_chemical_formula_sum 'C53 H39 N2 O4 S'
_chemical_formula_weight 799.92
_space_group_crystal_system triclinic
_space_group_IT_number 2
_space_group_name_Hall '-P 1'
_space_group_name_H-M_alt 'P -1'
_atom_sites_solution_hydrogens geom
_atom_sites_solution_primary dual
_audit_creation_date 2024-11-05
_audit_creation_method
;
Olex2 1.5-beta
(compiled 2024.02.16 svn.r378c4104 for OlexSys, GUI svn.r6928)
;
_audit_update_record
;
2025-02-20 deposited with the CCDC.	2025-08-20 downloaded from the CCDC.
;
_cell_angle_alpha 76.085(3)
_cell_angle_beta 77.777(2)
_cell_angle_gamma 83.380(2)
_cell_formula_units_Z 2
_cell_length_a 9.2833(2)
_cell_length_b 12.8771(4)
_cell_length_c 20.7969(7)
_cell_measurement_reflns_used 11697
_cell_measurement_temperature 100.01(10)
_cell_measurement_theta_max 76.4370
_cell_measurement_theta_min 3.5580
_cell_volume 2353.01(12)
_computing_cell_refinement 'CrysAlisPro 1.171.43.127a (Rigaku OD, 2024)'
_computing_data_collection 'CrysAlisPro system (CCD 43.127a 64-bit (release 16-06-2024))'
_computing_data_reduction 'CrysAlisPro 1.171.43.127a (Rigaku OD, 2024)'
_computing_molecular_graphics 'Olex2 1.5-beta (Dolomanov et al., 2009)'
_computing_publication_material 'Olex2 1.5-beta (Dolomanov et al., 2009)'
_computing_structure_refinement 'SHELXL 2018/3 (Sheldrick, 2015)'
_computing_structure_solution 'SHELXT 2018/2 (Sheldrick, 2018)'
_diffrn_ambient_environment N~2~
_diffrn_ambient_temperature 100.01(10)
_diffrn_detector 'Hybrid Pixel Array Detector'
_diffrn_detector_area_resol_mean 10.0000
_diffrn_detector_type HyPix
_diffrn_measured_fraction_theta_full 0.994
_diffrn_measured_fraction_theta_max 0.994
_diffrn_measurement_details
;
List of Runs (angles in degrees, time in seconds):

  # Type    Start    End  Width  t~exp~   \w     \q     \k     \f   Frames
#--------------------------------------------------------------------------
  1  \w     40.00  68.00   0.50    0.20    --  106.77 -61.00-180.00   56
  2  \w     58.00  95.00   0.50    0.20    --  106.77 -77.00 -90.00   74
  3  \w     63.00  89.00   0.50    0.20    --  106.77 -77.00  60.00   52
  4  \w     34.00  59.00   0.50    0.20    --  106.77 -61.00 120.00   50
  5  \w     37.00  63.00   0.50    0.20    --  106.77 -61.00 150.00   52
  6  \w     75.00 122.00   0.50    0.20    --  106.77-141.00 109.00   94
  7  \w     34.00  98.00   0.50    0.20    --  106.77 -95.00 120.00  128
  8  \w     47.00  90.00   0.50    0.20    --  106.77 -95.00 -30.00   86
  9  \w     36.00 115.00   0.50    0.20    --  106.77-129.00 -77.00  158
 10  \w     48.00 112.00   0.50    0.20    --  106.77-125.00 -60.00  128
 11  \w     65.00  99.00   0.50    0.20    --  106.77 -95.00 -90.00   68
 12  \w     23.00  48.00   0.50    0.05    --   46.54-129.00 -77.00   50
 13  \w     51.00  93.00   0.50    0.05    --   46.54-129.00 -77.00   84
 14  \w     65.00  91.00   0.50    0.05    --   46.54-141.00 109.00   52
 15  \w    -54.00 -29.00   0.50    0.20    --  -97.00  45.00-150.00   50
 16  \w    -50.00 -25.00   0.50    0.20    --  -97.00  45.00-120.00   50
 17  \w    -54.00 -29.00   0.50    0.20    --  -97.00  45.00 -30.00   50
 18  \w    -54.00 -29.00   0.50    0.20    --  -97.00  45.00  60.00   50
 19  \w    -53.00 -24.00   0.50    0.20    --  -97.00  45.00 120.00   58
 20  \w   -110.00 -27.00   0.50    0.20    --  -97.00 125.00 150.00  166
 21  \w    -80.00 -48.00   0.50    0.05    --  -46.54 141.00 167.00   64
 22  \w   -113.00 -73.00   0.50    0.20    --  -97.00 141.00 167.00   80
 23  \w    -69.00 -44.00   0.50    0.05    --  -46.54 129.00  -4.00   50
 24  \w   -115.00 -58.00   0.50    0.20    --  -97.00 129.00  -4.00  114
 25  \w    -84.00 -28.00   0.50    0.20    --  -97.00 125.00 -30.00  112
 26  \w   -169.00 -88.00   0.50    0.20    --  -97.00 -95.00 -60.00  162
 27  \w   -122.00 -97.00   0.50    0.20    --  -97.00-125.00-120.00   50
 28  \w   -166.00-137.00   0.50    0.20    --  -97.00-125.00-120.00   58
 29  \w   -131.00 -80.00   0.50    0.20    --  -97.00-129.00 -77.00  102
 30  \w   -118.00 -93.00   0.50    0.05    --  -46.54-141.00 109.00   50
 31  \w   -117.00 -78.00   0.50    0.20    --  -97.00-141.00 109.00   78
 32  \w   -170.00 -73.00   0.50    0.20    --  -97.00 -77.00 150.00  194
 33  \w   -115.00 -86.00   0.50    0.20    --  -97.00 -30.00 -30.00   58
 34  \w   -164.00-119.00   0.50    0.20    --  -97.00 -30.00 -30.00   90
 35  \w   -164.00-139.00   0.50    0.20    --  -97.00 -30.00 -60.00   50
 36  \w   -133.00 -82.00   0.50    0.20    --  -97.00 -30.00 -60.00  102
 37  \w    -26.00  40.00   0.50    0.05    --   46.54 -38.00  30.00  132
 38  \w    -25.00  20.00   0.50    0.05    --   46.54 -19.00  90.00   90
 39  \w    -29.00  19.00   0.50    0.05    --   46.54 -19.00 150.00   96
 40  \w    -28.00  22.00   0.50    0.05    --   46.54 -19.00 -90.00  100
 41  \w    -16.00   9.00   0.50    0.05    --   46.54 -19.00   0.00   50
 42  \w     66.00 119.00   0.50    0.05    --   46.54 141.00 167.00  106
 43  \w     95.00 120.00   0.50    0.20    --  106.77 141.00 167.00   50
 44  \w     57.00 116.00   0.50    0.05    --   46.54  77.00 120.00  118
 45  \w    119.00 167.00   0.50    0.20    --  106.77  45.00 150.00   96
 46  \w     77.00 110.00   0.50    0.20    --  106.77 129.00  -4.00   66
 47  \w    126.00 174.00   0.50    0.20    --  106.77 125.00-150.00   96
 48  \w     87.00 113.00   0.50    0.20    --  106.77 125.00-150.00   52
;
_diffrn_measurement_device 'four-circle diffractometer'
_diffrn_measurement_device_type 'ROD, Synergy Custom system, HyPix'
_diffrn_measurement_method '\w scans'
_diffrn_orient_matrix_type 'CrysAlisPro convention (1999,Acta A55,543-557)'
_diffrn_orient_matrix_UB_11 0.0438166000
_diffrn_orient_matrix_UB_12 0.0973384000
_diffrn_orient_matrix_UB_13 -0.0579764000
_diffrn_orient_matrix_UB_21 -0.0109881000
_diffrn_orient_matrix_UB_22 0.0699027000
_diffrn_orient_matrix_UB_23 0.0516757000
_diffrn_orient_matrix_UB_31 0.1640869000
_diffrn_orient_matrix_UB_32 -0.0300060000
_diffrn_orient_matrix_UB_33 0.0035545000
_diffrn_radiation_monochromator mirror
_diffrn_radiation_probe x-ray
_diffrn_radiation_type 'Cu K\a'
_diffrn_radiation_wavelength 1.54184
_diffrn_reflns_av_R_equivalents 0.0509
_diffrn_reflns_av_unetI/netI 0.0486
_diffrn_reflns_Laue_measured_fraction_full 0.994
_diffrn_reflns_Laue_measured_fraction_max 0.994
_diffrn_reflns_limit_h_max 11
_diffrn_reflns_limit_h_min -8
_diffrn_reflns_limit_k_max 15
_diffrn_reflns_limit_k_min -15
_diffrn_reflns_limit_l_max 24
_diffrn_reflns_limit_l_min -24
_diffrn_reflns_number 30094
_diffrn_reflns_point_group_measured_fraction_full 0.994
_diffrn_reflns_point_group_measured_fraction_max 0.994
_diffrn_reflns_theta_full 66.595
_diffrn_reflns_theta_max 66.595
_diffrn_reflns_theta_min 3.744
_diffrn_source 'Rotating-anode X-ray tube'
_diffrn_source_type 'Rigaku (Cu) X-ray Source'
_exptl_absorpt_coefficient_mu 0.962
_exptl_absorpt_correction_T_max 1.00000
_exptl_absorpt_correction_T_min 0.69333
_exptl_absorpt_correction_type multi-scan
_exptl_absorpt_process_details
;
CrysAlisPro 1.171.43.127a (Rigaku Oxford Diffraction, 2024)
Empirical absorption correction using spherical harmonics,
implemented in SCALE3 ABSPACK scaling algorithm.
;
_exptl_crystal_colour 'clear light green'
_exptl_crystal_colour_lustre clear
_exptl_crystal_colour_modifier light
_exptl_crystal_colour_primary green
_exptl_crystal_density_diffrn 1.129
_exptl_crystal_description block
_exptl_crystal_F_000 838
_exptl_crystal_size_max 0.23
_exptl_crystal_size_mid 0.18
_exptl_crystal_size_min 0.1
_refine_diff_density_max 0.492
_refine_diff_density_min -0.288
_refine_diff_density_rms 0.067
_refine_ls_extinction_method none
_refine_ls_goodness_of_fit_ref 1.043
_refine_ls_hydrogen_treatment constr
_refine_ls_matrix_type full
_refine_ls_number_parameters 543
_refine_ls_number_reflns 8249
_refine_ls_number_restraints 0
_refine_ls_restrained_S_all 1.043
_refine_ls_R_factor_all 0.0687
_refine_ls_R_factor_gt 0.0573
_refine_ls_shift/su_max 0.000
_refine_ls_shift/su_mean 0.000
_refine_ls_structure_factor_coef Fsqd
_refine_ls_weighting_details 'w=1/[\s^2^(Fo^2^)+(0.0845P)^2^+2.3680P] where P=(Fo^2^+2Fc^2^)/3'
_refine_ls_weighting_scheme calc
_refine_ls_wR_factor_gt 0.1577
_refine_ls_wR_factor_ref 0.1648
_reflns_Friedel_coverage 0.000
_reflns_number_gt 6773
_reflns_number_total 8249
_reflns_threshold_expression 'I > 2\s(I)'
_cod_data_source_file d5mh01254f4.cif
_cod_data_source_block b
_cod_database_code 1575580
_shelx_shelxl_version_number 2018/3
_chemical_oxdiff_formula CHO
_shelx_space_group_comment
;
The symmetry employed for this shelxl refinement is uniquely defined
by the following loop, which should always be used as a source of
symmetry information in preference to the above space-group names.
They are only intended as comments.
;
_shelx_estimated_absorpt_t_max 0.910
_shelx_estimated_absorpt_t_min 0.809
_olex2_refinement_description
;
1. Fixed Uiso
 At 1.2 times of:
  All C(H) groups
 At 1.5 times of:
  All C(H,H,H) groups
2.a Aromatic/amide H refined with riding coordinates:
 C2(H2), C3(H3), C4(H4), C5(H5), C6(H6), C8(H8), C9(H9), C10(H10), C11(H11),
 C12(H12), C14(H14), C15(H15), C18(H18), C19(H19), C22(H22), C26(H26), C27(H27),
  C28(H28), C33(H33), C34(H34), C36(H36), C39(H39), C40(H40), C43(H43),
 C44(H44), C45(H45), C46(H46), C47(H47), C49(H49), C50(H50), C51(H51), C52(H52),
  C53(H53)
2.b Idealised Me refined as rotating group:
 C30(H30A,H30B,H30C), C31(H31A,H31B,H31C)
;
_smtbx_masks_void_probe_radius 1.2
_smtbx_masks_void_truncation_radius 1.2
_olex2_submission_special_instructions 'No special instructions were received'
_oxdiff_exptl_absorpt_empirical_details
;
Empirical correction (ABSPACK) includes:
- Absorption correction using spherical harmonics
- Frame scaling
;
_oxdiff_exptl_absorpt_empirical_full_max 1.820
_oxdiff_exptl_absorpt_empirical_full_min 0.729

loop_
_space_group_symop_operation_xyz
'x, y, z'
'-x, -y, -z'

loop_
_atom_site_label
_atom_site_type_symbol
_atom_site_fract_x
_atom_site_fract_y
_atom_site_fract_z
_atom_site_U_iso_or_equiv
_atom_site_adp_type
_atom_site_occupancy
_atom_site_site_symmetry_order
_atom_site_calc_flag
_atom_site_refinement_flags_posn
_atom_site_refinement_flags_adp
_atom_site_refinement_flags_occupancy
_atom_site_disorder_assembly
_atom_site_disorder_group
C1 C 1.1751(3) 0.3663(3) 0.91953(14) 0.0347(7) Uani 1 1 d . . . . .
C2 C 1.1876(4) 0.2604(3) 0.95513(16) 0.0475(8) Uani 1 1 d . . . . .
H2 H 1.183395 0.203669 0.933799 0.057 Uiso 1 1 calc R U . . .
C3 C 1.2063(5) 0.2374(4) 1.02162(19) 0.0650(11) Uani 1 1 d . . . . .
H3 H 1.217036 0.164777 1.045107 0.078 Uiso 1 1 calc R U . . .
C4 C 1.2094(5) 0.3176(4) 1.05381(19) 0.0643(12) Uani 1 1 d . . . . .
H4 H 1.222664 0.301125 1.099322 0.077 Uiso 1 1 calc R U . . .
C5 C 1.1933(4) 0.4223(4) 1.01957(18) 0.0523(10) Uani 1 1 d . . . . .
H5 H 1.193031 0.478501 1.041974 0.063 Uiso 1 1 calc R U . . .
C6 C 1.1773(4) 0.4469(3) 0.95275(16) 0.0410(8) Uani 1 1 d . . . . .
H6 H 1.167815 0.519806 0.929550 0.049 Uiso 1 1 calc R U . . .
C7 C 1.1302(3) 0.5037(2) 0.81765(13) 0.0273(6) Uani 1 1 d . . . . .
C8 C 0.9890(3) 0.5408(3) 0.80808(15) 0.0347(7) Uani 1 1 d . . . . .
H8 H 0.910119 0.494547 0.823483 0.042 Uiso 1 1 calc R U . . .
C9 C 0.9643(4) 0.6471(3) 0.77547(16) 0.0419(8) Uani 1 1 d . . . . .
H9 H 0.867988 0.673248 0.767944 0.050 Uiso 1 1 calc R U . . .
C10 C 1.0768(4) 0.7146(3) 0.75408(16) 0.0420(8) Uani 1 1 d . . . . .
H10 H 1.058236 0.787194 0.732249 0.050 Uiso 1 1 calc R U . . .
C11 C 1.2181(4) 0.6768(3) 0.76429(16) 0.0412(7) Uani 1 1 d . . . . .
H11 H 1.296430 0.723467 0.749564 0.049 Uiso 1 1 calc R U . . .
C12 C 1.2445(3) 0.5714(3) 0.79582(15) 0.0343(7) Uani 1 1 d . . . . .
H12 H 1.341286 0.545250 0.802602 0.041 Uiso 1 1 calc R U . . .
C13 C 1.1929(3) 0.3203(2) 0.80989(13) 0.0257(6) Uani 1 1 d . . . . .
C14 C 1.2781(3) 0.2252(2) 0.80998(14) 0.0278(6) Uani 1 1 d . . . . .
H14 H 1.335810 0.189669 0.842524 0.033 Uiso 1 1 calc R U . . .
C15 C 1.2630(3) 0.1911(2) 0.75270(14) 0.0273(6) Uani 1 1 d . . . . .
H15 H 1.307755 0.127408 0.739447 0.033 Uiso 1 1 calc R U . . .
C16 C 1.1718(3) 0.2667(2) 0.71942(13) 0.0234(5) Uani 1 1 d . . . . .
C17 C 1.1116(3) 0.2764(2) 0.66050(13) 0.0219(5) Uani 1 1 d . . . . .
C18 C 1.1544(3) 0.1990(2) 0.62017(14) 0.0246(5) Uani 1 1 d . . . . .
H18 H 1.222989 0.140627 0.632593 0.030 Uiso 1 1 calc R U . . .
C19 C 1.0970(3) 0.2086(2) 0.56367(13) 0.0241(5) Uani 1 1 d . . . . .
H19 H 1.127698 0.156298 0.537283 0.029 Uiso 1 1 calc R U . . .
C20 C 0.9928(3) 0.2938(2) 0.54249(13) 0.0208(5) Uani 1 1 d . . . . .
C21 C 0.9509(3) 0.36946(19) 0.58445(12) 0.0202(5) Uani 1 1 d . . . . .
C22 C 1.0092(3) 0.3608(2) 0.64180(13) 0.0218(5) Uani 1 1 d . . . . .
H22 H 0.979200 0.412594 0.668564 0.026 Uiso 1 1 calc R U . . .
C23 C 0.9375(3) 0.3015(2) 0.48306(13) 0.0214(5) Uani 1 1 d . . . . .
C24 C 0.9849(3) 0.2164(2) 0.44394(13) 0.0215(5) Uani 1 1 d . . . . .
C25 C 1.1283(3) 0.2074(2) 0.40631(13) 0.0239(5) Uani 1 1 d . . . . .
C26 C 1.1720(3) 0.1277(2) 0.37002(13) 0.0263(6) Uani 1 1 d . . . . .
H26 H 1.270382 0.120604 0.345987 0.032 Uiso 1 1 calc R U . . .
C27 C 1.0672(3) 0.0588(2) 0.36997(14) 0.0280(6) Uani 1 1 d . . . . .
H27 H 1.094646 0.005164 0.344396 0.034 Uiso 1 1 calc R U . . .
C28 C 0.9241(3) 0.0658(2) 0.40606(13) 0.0251(5) Uani 1 1 d . . . . .
H28 H 0.854191 0.018328 0.404793 0.030 Uiso 1 1 calc R U . . .
C29 C 0.8845(3) 0.1429(2) 0.44394(13) 0.0224(5) Uani 1 1 d . . . . .
C30 C 1.3691(3) 0.2741(3) 0.37404(17) 0.0374(7) Uani 1 1 d . . . . .
H30A H 1.370775 0.276580 0.326423 0.056 Uiso 1 1 calc R U . . .
H30B H 1.418027 0.206205 0.394290 0.056 Uiso 1 1 calc R U . . .
H30C H 1.421188 0.333995 0.377483 0.056 Uiso 1 1 calc R U . . .
C31 C 0.6494(3) 0.0712(2) 0.49355(16) 0.0327(6) Uani 1 1 d . . . . .
H31A H 0.624091 0.069831 0.450354 0.049 Uiso 1 1 calc R U . . .
H31B H 0.559165 0.085405 0.525357 0.049 Uiso 1 1 calc R U . . .
H31C H 0.697466 0.001764 0.511872 0.049 Uiso 1 1 calc R U . . .
C32 C 0.8354(3) 0.3854(2) 0.45918(13) 0.0207(5) Uani 1 1 d . . . . .
C33 C 0.7866(3) 0.3911(2) 0.39782(13) 0.0232(5) Uani 1 1 d . . . . .
H33 H 0.824135 0.337948 0.372696 0.028 Uiso 1 1 calc R U . . .
C34 C 0.6880(3) 0.4701(2) 0.37404(13) 0.0229(5) Uani 1 1 d . . . . .
H34 H 0.658890 0.471181 0.332743 0.028 Uiso 1 1 calc R U . . .
C35 C 0.6281(3) 0.5508(2) 0.41003(13) 0.0221(5) Uani 1 1 d . . . . .
C36 C 0.6743(3) 0.5477(2) 0.47015(13) 0.0209(5) Uani 1 1 d . . . . .
H36 H 0.635833 0.601201 0.494908 0.025 Uiso 1 1 calc R U . . .
C37 C 0.7751(3) 0.4683(2) 0.49415(12) 0.0205(5) Uani 1 1 d . . . . .
C38 C 0.5266(3) 0.6346(2) 0.38522(13) 0.0224(5) Uani 1 1 d . . . . .
C39 C 0.4497(3) 0.7191(2) 0.40911(13) 0.0245(5) Uani 1 1 d . . . . .
H39 H 0.452357 0.736199 0.450786 0.029 Uiso 1 1 calc R U . . .
C40 C 0.3665(3) 0.7759(2) 0.36158(14) 0.0271(6) Uani 1 1 d . . . . .
H40 H 0.301788 0.838029 0.364717 0.032 Uiso 1 1 calc R U . . .
C41 C 0.3973(3) 0.7238(2) 0.30957(14) 0.0256(6) Uani 1 1 d . . . . .
C42 C 0.2772(3) 0.8481(2) 0.22770(14) 0.0314(6) Uani 1 1 d . . . . .
C43 C 0.1439(3) 0.8525(3) 0.20720(17) 0.0412(8) Uani 1 1 d . . . . .
H43 H 0.102855 0.788182 0.207295 0.049 Uiso 1 1 calc R U . . .
C44 C 0.0706(4) 0.9508(3) 0.18654(18) 0.0484(9) Uani 1 1 d . . . . .
H44 H -0.021247 0.953905 0.172647 0.058 Uiso 1 1 calc R U . . .
C45 C 0.1304(4) 1.0442(3) 0.18606(16) 0.0444(8) Uani 1 1 d . . . . .
H45 H 0.079451 1.111510 0.171964 0.053 Uiso 1 1 calc R U . . .
C46 C 0.2633(4) 1.0403(3) 0.20590(16) 0.0400(7) Uani 1 1 d . . . . .
H46 H 0.304146 1.104833 0.205429 0.048 Uiso 1 1 calc R U . . .
C47 C 0.3381(3) 0.9419(2) 0.22668(15) 0.0342(6) Uani 1 1 d . . . . .
H47 H 0.430476 0.939001 0.240075 0.041 Uiso 1 1 calc R U . . .
C48 C 0.3732(3) 0.6689(2) 0.20726(14) 0.0295(6) Uani 1 1 d . . . . .
C49 C 0.3561(3) 0.5604(3) 0.23411(16) 0.0339(6) Uani 1 1 d . . . . .
H49 H 0.328375 0.534183 0.281451 0.041 Uiso 1 1 calc R U . . .
C50 C 0.3802(3) 0.4909(3) 0.19085(19) 0.0432(8) Uani 1 1 d . . . . .
H50 H 0.370840 0.416376 0.208963 0.052 Uiso 1 1 calc R U . . .
C51 C 0.4175(4) 0.5280(3) 0.12199(19) 0.0491(9) Uani 1 1 d . . . . .
H51 H 0.433744 0.479167 0.093024 0.059 Uiso 1 1 calc R U . . .
C52 C 0.4312(4) 0.6367(4) 0.09505(18) 0.0490(9) Uani 1 1 d . . . . .
H52 H 0.455436 0.662773 0.047560 0.059 Uiso 1 1 calc R U . . .
C53 C 0.4097(3) 0.7065(3) 0.13732(16) 0.0406(7) Uani 1 1 d . . . . .
H53 H 0.419587 0.780921 0.118906 0.049 Uiso 1 1 calc R U . . .
N1 N 1.1610(3) 0.3926(2) 0.85047(11) 0.0290(5) Uani 1 1 d . . . . .
N2 N 0.3521(3) 0.74481(19) 0.24912(11) 0.0295(5) Uani 1 1 d . . . . .
O1 O 1.1271(2) 0.34685(15) 0.75505(9) 0.0255(4) Uani 1 1 d . . . . .
O2 O 1.2194(2) 0.28223(15) 0.40895(10) 0.0294(4) Uani 1 1 d . . . . .
O3 O 0.7482(2) 0.15434(15) 0.48339(10) 0.0276(4) Uani 1 1 d . . . . .
O4 O 0.49418(19) 0.63763(14) 0.32239(9) 0.0239(4) Uani 1 1 d . . . . .
S1 S 0.82541(7) 0.47734(5) 0.56795(3) 0.02110(15) Uani 1 1 d . . . . .

loop_
_atom_site_aniso_label
_atom_site_aniso_U_11
_atom_site_aniso_U_22
_atom_site_aniso_U_33
_atom_site_aniso_U_23
_atom_site_aniso_U_13
_atom_site_aniso_U_12
C1 0.0274(14) 0.0548(19) 0.0233(14) -0.0122(13) -0.0071(11) 0.0027(13)
C2 0.056(2) 0.056(2) 0.0268(16) -0.0073(15) -0.0015(15) -0.0052(17)
C3 0.075(3) 0.079(3) 0.0320(19) -0.0001(19) -0.0103(18) 0.007(2)
C4 0.071(3) 0.096(3) 0.0273(18) -0.015(2) -0.0193(18) 0.011(2)
C5 0.048(2) 0.081(3) 0.0351(18) -0.0292(19) -0.0151(15) 0.0128(19)
C6 0.0387(17) 0.057(2) 0.0318(16) -0.0195(15) -0.0142(13) 0.0106(15)
C7 0.0284(14) 0.0339(15) 0.0224(13) -0.0117(11) -0.0070(11) 0.0022(11)
C8 0.0304(15) 0.0447(17) 0.0290(15) -0.0089(13) -0.0072(12) 0.0022(13)
C9 0.0375(17) 0.052(2) 0.0355(17) -0.0113(15) -0.0124(14) 0.0136(15)
C10 0.060(2) 0.0380(17) 0.0290(16) -0.0138(13) -0.0081(14) 0.0051(15)
C11 0.0493(19) 0.0390(17) 0.0391(18) -0.0159(14) -0.0054(14) -0.0092(14)
C12 0.0303(15) 0.0406(17) 0.0365(16) -0.0171(13) -0.0075(12) -0.0012(12)
C13 0.0255(13) 0.0331(15) 0.0194(13) -0.0042(11) -0.0061(10) -0.0054(11)
C14 0.0290(14) 0.0297(14) 0.0254(14) -0.0030(11) -0.0105(11) -0.0014(11)
C15 0.0278(14) 0.0242(13) 0.0299(14) -0.0045(11) -0.0068(11) -0.0031(11)
C16 0.0235(13) 0.0238(13) 0.0241(13) -0.0072(10) -0.0035(10) -0.0042(10)
C17 0.0209(12) 0.0211(12) 0.0234(13) -0.0025(10) -0.0039(10) -0.0060(10)
C18 0.0256(13) 0.0196(12) 0.0289(14) -0.0058(10) -0.0058(11) -0.0006(10)
C19 0.0283(14) 0.0195(12) 0.0262(13) -0.0080(10) -0.0048(11) -0.0029(10)
C20 0.0218(12) 0.0190(12) 0.0221(13) -0.0048(10) -0.0030(10) -0.0047(10)
C21 0.0199(12) 0.0195(12) 0.0205(12) -0.0037(10) -0.0011(10) -0.0054(9)
C22 0.0219(12) 0.0215(12) 0.0232(13) -0.0087(10) -0.0018(10) -0.0034(10)
C23 0.0202(12) 0.0185(12) 0.0243(13) -0.0049(10) 0.0005(10) -0.0049(10)
C24 0.0253(13) 0.0189(12) 0.0207(12) -0.0054(10) -0.0056(10) 0.0005(10)
C25 0.0267(13) 0.0201(12) 0.0264(13) -0.0061(10) -0.0082(11) 0.0005(10)
C26 0.0286(14) 0.0254(13) 0.0239(13) -0.0067(11) -0.0034(11) 0.0026(11)
C27 0.0375(15) 0.0225(13) 0.0264(14) -0.0110(11) -0.0065(12) 0.0006(11)
C28 0.0322(14) 0.0180(12) 0.0259(13) -0.0043(10) -0.0073(11) -0.0026(10)
C29 0.0231(13) 0.0209(12) 0.0233(13) -0.0062(10) -0.0042(10) 0.0002(10)
C30 0.0237(14) 0.0368(16) 0.0527(19) -0.0192(14) 0.0026(13) -0.0045(12)
C31 0.0303(15) 0.0270(14) 0.0441(17) -0.0147(12) -0.0017(12) -0.0112(12)
C32 0.0207(12) 0.0194(12) 0.0223(12) -0.0057(10) -0.0023(10) -0.0036(10)
C33 0.0241(13) 0.0229(13) 0.0244(13) -0.0093(10) -0.0025(10) -0.0047(10)
C34 0.0241(13) 0.0242(13) 0.0218(13) -0.0056(10) -0.0046(10) -0.0055(10)
C35 0.0183(12) 0.0235(13) 0.0225(13) -0.0029(10) 0.0005(10) -0.0064(10)
C36 0.0185(12) 0.0224(12) 0.0211(12) -0.0073(10) 0.0010(10) -0.0029(10)
C37 0.0204(12) 0.0216(12) 0.0191(12) -0.0046(10) 0.0005(10) -0.0073(10)
C38 0.0234(13) 0.0225(13) 0.0205(12) -0.0035(10) -0.0032(10) -0.0036(10)
C39 0.0231(13) 0.0259(13) 0.0238(13) -0.0071(11) -0.0009(10) -0.0017(10)
C40 0.0255(13) 0.0250(13) 0.0269(14) -0.0033(11) -0.0018(11) 0.0025(11)
C41 0.0232(13) 0.0249(13) 0.0276(14) -0.0031(11) -0.0064(11) -0.0005(10)
C42 0.0266(14) 0.0365(16) 0.0243(14) 0.0013(12) -0.0023(11) 0.0033(12)
C43 0.0281(15) 0.0450(18) 0.0433(18) 0.0059(14) -0.0068(13) -0.0063(13)
C44 0.0294(16) 0.056(2) 0.049(2) 0.0072(17) -0.0088(14) 0.0032(15)
C45 0.0409(18) 0.0438(19) 0.0345(17) 0.0057(14) -0.0006(14) 0.0115(15)
C46 0.0521(19) 0.0330(16) 0.0308(16) -0.0047(13) -0.0047(14) 0.0026(14)
C47 0.0366(16) 0.0382(16) 0.0269(15) -0.0055(12) -0.0081(12) 0.0016(13)
C48 0.0201(13) 0.0399(16) 0.0305(15) -0.0110(12) -0.0070(11) 0.0006(11)
C49 0.0247(14) 0.0438(17) 0.0374(16) -0.0152(14) -0.0103(12) 0.0020(12)
C50 0.0293(16) 0.0494(19) 0.061(2) -0.0255(17) -0.0175(15) 0.0031(14)
C51 0.0356(18) 0.077(3) 0.050(2) -0.040(2) -0.0169(15) 0.0055(17)
C52 0.0363(18) 0.081(3) 0.0353(18) -0.0242(18) -0.0075(14) -0.0038(17)
C53 0.0334(16) 0.059(2) 0.0308(16) -0.0100(15) -0.0074(13) -0.0051(14)
N1 0.0313(12) 0.0358(13) 0.0222(11) -0.0097(10) -0.0089(9) 0.0020(10)
N2 0.0290(12) 0.0336(13) 0.0243(12) -0.0051(10) -0.0055(9) 0.0014(10)
O1 0.0277(10) 0.0281(10) 0.0229(9) -0.0079(8) -0.0081(7) -0.0004(7)
O2 0.0242(9) 0.0282(10) 0.0376(11) -0.0153(8) 0.0016(8) -0.0059(8)
O3 0.0253(9) 0.0239(9) 0.0348(10) -0.0118(8) 0.0003(8) -0.0068(7)
O4 0.0228(9) 0.0257(9) 0.0222(9) -0.0040(7) -0.0047(7) 0.0003(7)
S1 0.0236(3) 0.0198(3) 0.0215(3) -0.0077(2) -0.0050(2) 0.0003(2)

loop_
_atom_type_symbol
_atom_type_description
_atom_type_scat_dispersion_real
_atom_type_scat_dispersion_imag
_atom_type_scat_source
C C 0.0181 0.0091 'International Tables Vol C Tables 4.2.6.8 and 6.1.1.4'
H H 0.0000 0.0000 'International Tables Vol C Tables 4.2.6.8 and 6.1.1.4'
N N 0.0311 0.0180 'International Tables Vol C Tables 4.2.6.8 and 6.1.1.4'
O O 0.0492 0.0322 'International Tables Vol C Tables 4.2.6.8 and 6.1.1.4'
S S 0.3331 0.5567 'International Tables Vol C Tables 4.2.6.8 and 6.1.1.4'

loop_
_geom_angle_atom_site_label_1
_geom_angle_atom_site_label_2
_geom_angle_atom_site_label_3
_geom_angle
_geom_angle_site_symmetry_1
_geom_angle_site_symmetry_3
_geom_angle_publ_flag
C2 C1 N1 121.7(3) . . ?
C6 C1 C2 118.3(3) . . ?
C6 C1 N1 120.0(3) . . ?
C1 C2 H2 119.9 . . ?
C3 C2 C1 120.3(4) . . ?
C3 C2 H2 119.9 . . ?
C2 C3 H3 119.5 . . ?
C4 C3 C2 120.9(4) . . ?
C4 C3 H3 119.5 . . ?
C3 C4 H4 120.4 . . ?
C3 C4 C5 119.1(3) . . ?
C5 C4 H4 120.4 . . ?
C4 C5 H5 119.6 . . ?
C4 C5 C6 120.8(4) . . ?
C6 C5 H5 119.6 . . ?
C1 C6 C5 120.5(3) . . ?
C1 C6 H6 119.7 . . ?
C5 C6 H6 119.7 . . ?
C8 C7 C12 120.5(3) . . ?
C8 C7 N1 120.4(3) . . ?
C12 C7 N1 119.0(2) . . ?
C7 C8 H8 120.6 . . ?
C7 C8 C9 118.8(3) . . ?
C9 C8 H8 120.6 . . ?
C8 C9 H9 119.5 . . ?
C10 C9 C8 120.9(3) . . ?
C10 C9 H9 119.5 . . ?
C9 C10 H10 120.1 . . ?
C9 C10 C11 119.9(3) . . ?
C11 C10 H10 120.1 . . ?
C10 C11 H11 120.1 . . ?
C12 C11 C10 119.8(3) . . ?
C12 C11 H11 120.1 . . ?
C7 C12 H12 120.0 . . ?
C11 C12 C7 120.1(3) . . ?
C11 C12 H12 120.0 . . ?
N1 C13 C14 135.8(2) . . ?
O1 C13 C14 110.0(2) . . ?
O1 C13 N1 114.2(2) . . ?
C13 C14 H14 126.7 . . ?
C13 C14 C15 106.7(2) . . ?
C15 C14 H14 126.7 . . ?
C14 C15 H15 126.4 . . ?
C16 C15 C14 107.3(2) . . ?
C16 C15 H15 126.4 . . ?
C15 C16 C17 134.3(3) . . ?
C15 C16 O1 109.2(2) . . ?
O1 C16 C17 116.5(2) . . ?
C18 C17 C16 120.1(2) . . ?
C22 C17 C16 120.9(2) . . ?
C22 C17 C18 119.1(2) . . ?
C17 C18 H18 120.0 . . ?
C19 C18 C17 120.0(2) . . ?
C19 C18 H18 120.0 . . ?
C18 C19 H19 118.6 . . ?
C18 C19 C20 122.8(2) . . ?
C20 C19 H19 118.6 . . ?
C19 C20 C21 115.8(2) . . ?
C23 C20 C19 121.0(2) . . ?
C23 C20 C21 123.2(2) . . ?
C20 C21 S1 122.92(19) . . ?
C22 C21 C20 121.9(2) . . ?
C22 C21 S1 115.23(19) . . ?
C17 C22 H22 119.8 . . ?
C21 C22 C17 120.5(2) . . ?
C21 C22 H22 119.8 . . ?
C20 C23 C24 119.0(2) . . ?
C20 C23 C32 123.3(2) . . ?
C32 C23 C24 117.8(2) . . ?
C25 C24 C23 121.9(2) . . ?
C25 C24 C29 118.2(2) . . ?
C29 C24 C23 119.9(2) . . ?
C26 C25 C24 121.6(2) . . ?
O2 C25 C24 114.6(2) . . ?
O2 C25 C26 123.8(2) . . ?
C25 C26 H26 121.0 . . ?
C25 C26 C27 118.0(2) . . ?
C27 C26 H26 121.0 . . ?
C26 C27 H27 119.0 . . ?
C28 C27 C26 122.0(2) . . ?
C28 C27 H27 119.0 . . ?
C27 C28 H28 120.5 . . ?
C29 C28 C27 119.1(2) . . ?
C29 C28 H28 120.5 . . ?
C28 C29 C24 121.0(2) . . ?
O3 C29 C24 115.0(2) . . ?
O3 C29 C28 124.0(2) . . ?
H30A C30 H30B 109.5 . . ?
H30A C30 H30C 109.5 . . ?
H30B C30 H30C 109.5 . . ?
O2 C30 H30A 109.5 . . ?
O2 C30 H30B 109.5 . . ?
O2 C30 H30C 109.5 . . ?
H31A C31 H31B 109.5 . . ?
H31A C31 H31C 109.5 . . ?
H31B C31 H31C 109.5 . . ?
O3 C31 H31A 109.5 . . ?
O3 C31 H31B 109.5 . . ?
O3 C31 H31C 109.5 . . ?
C23 C32 C33 120.9(2) . . ?
C23 C32 C37 123.2(2) . . ?
C33 C32 C37 115.9(2) . . ?
C32 C33 H33 118.9 . . ?
C34 C33 C32 122.2(2) . . ?
C34 C33 H33 118.9 . . ?
C33 C34 H34 119.5 . . ?
C33 C34 C35 121.0(2) . . ?
C35 C34 H34 119.5 . . ?
C34 C35 C38 121.5(2) . . ?
C36 C35 C34 118.2(2) . . ?
C36 C35 C38 120.3(2) . . ?
C35 C36 H36 119.5 . . ?
C37 C36 C35 121.0(2) . . ?
C37 C36 H36 119.5 . . ?
C32 C37 S1 122.64(19) . . ?
C36 C37 C32 121.8(2) . . ?
C36 C37 S1 115.60(19) . . ?
C39 C38 C35 134.2(2) . . ?
C39 C38 O4 108.5(2) . . ?
O4 C38 C35 117.3(2) . . ?
C38 C39 H39 125.9 . . ?
C38 C39 C40 108.2(2) . . ?
C40 C39 H39 125.9 . . ?
C39 C40 H40 127.0 . . ?
C41 C40 C39 106.0(2) . . ?
C41 C40 H40 127.0 . . ?
N2 C41 C40 132.0(3) . . ?
O4 C41 C40 110.9(2) . . ?
O4 C41 N2 117.0(2) . . ?
C43 C42 C47 120.1(3) . . ?
C43 C42 N2 119.0(3) . . ?
C47 C42 N2 120.9(3) . . ?
C42 C43 H43 120.1 . . ?
C42 C43 C44 119.8(3) . . ?
C44 C43 H43 120.1 . . ?
C43 C44 H44 119.9 . . ?
C45 C44 C43 120.2(3) . . ?
C45 C44 H44 119.9 . . ?
C44 C45 H45 119.9 . . ?
C46 C45 C44 120.2(3) . . ?
C46 C45 H45 119.9 . . ?
C45 C46 H46 120.0 . . ?
C45 C46 C47 120.1(3) . . ?
C47 C46 H46 120.0 . . ?
C42 C47 C46 119.6(3) . . ?
C42 C47 H47 120.2 . . ?
C46 C47 H47 120.2 . . ?
C49 C48 C53 119.7(3) . . ?
C49 C48 N2 121.9(3) . . ?
C53 C48 N2 118.4(3) . . ?
C48 C49 H49 120.5 . . ?
C50 C49 C48 119.0(3) . . ?
C50 C49 H49 120.5 . . ?
C49 C50 H50 119.4 . . ?
C51 C50 C49 121.2(3) . . ?
C51 C50 H50 119.4 . . ?
C50 C51 H51 120.1 . . ?
C50 C51 C52 119.9(3) . . ?
C52 C51 H51 120.1 . . ?
C51 C52 H52 120.2 . . ?
C53 C52 C51 119.7(3) . . ?
C53 C52 H52 120.2 . . ?
C48 C53 H53 119.7 . . ?
C52 C53 C48 120.5(3) . . ?
C52 C53 H53 119.7 . . ?
C1 N1 C7 119.7(2) . . ?
C13 N1 C1 123.2(2) . . ?
C13 N1 C7 116.6(2) . . ?
C41 N2 C42 117.8(2) . . ?
C41 N2 C48 123.1(2) . . ?
C48 N2 C42 119.1(2) . . ?
C13 O1 C16 106.8(2) . . ?
C25 O2 C30 117.2(2) . . ?
C29 O3 C31 117.1(2) . . ?
C41 O4 C38 106.4(2) . . ?
C21 S1 C37 104.75(12) . . ?

loop_
_geom_bond_atom_site_label_1
_geom_bond_atom_site_label_2
_geom_bond_distance
_geom_bond_site_symmetry_2
_geom_bond_publ_flag
C1 C2 1.390(5) . ?
C1 C6 1.383(5) . ?
C1 N1 1.425(4) . ?
C2 H2 0.9500 . ?
C2 C3 1.387(5) . ?
C3 H3 0.9500 . ?
C3 C4 1.365(7) . ?
C4 H4 0.9500 . ?
C4 C5 1.373(6) . ?
C5 H5 0.9500 . ?
C5 C6 1.385(5) . ?
C6 H6 0.9500 . ?
C7 C8 1.381(4) . ?
C7 C12 1.383(4) . ?
C7 N1 1.454(4) . ?
C8 H8 0.9500 . ?
C8 C9 1.390(5) . ?
C9 H9 0.9500 . ?
C9 C10 1.367(5) . ?
C10 H10 0.9500 . ?
C10 C11 1.387(5) . ?
C11 H11 0.9500 . ?
C11 C12 1.376(5) . ?
C12 H12 0.9500 . ?
C13 C14 1.379(4) . ?
C13 N1 1.369(4) . ?
C13 O1 1.360(3) . ?
C14 H14 0.9500 . ?
C14 C15 1.403(4) . ?
C15 H15 0.9500 . ?
C15 C16 1.370(4) . ?
C16 C17 1.424(4) . ?
C16 O1 1.388(3) . ?
C17 C18 1.423(4) . ?
C17 C22 1.397(4) . ?
C18 H18 0.9500 . ?
C18 C19 1.364(4) . ?
C19 H19 0.9500 . ?
C19 C20 1.427(4) . ?
C20 C21 1.428(4) . ?
C20 C23 1.414(4) . ?
C21 C22 1.387(4) . ?
C21 S1 1.724(3) . ?
C22 H22 0.9500 . ?
C23 C24 1.490(4) . ?
C23 C32 1.420(4) . ?
C24 C25 1.402(4) . ?
C24 C29 1.403(4) . ?
C25 C26 1.390(4) . ?
C25 O2 1.371(3) . ?
C26 H26 0.9500 . ?
C26 C27 1.391(4) . ?
C27 H27 0.9500 . ?
C27 C28 1.385(4) . ?
C28 H28 0.9500 . ?
C28 C29 1.382(4) . ?
C29 O3 1.368(3) . ?
C30 H30A 0.9800 . ?
C30 H30B 0.9800 . ?
C30 H30C 0.9800 . ?
C30 O2 1.431(3) . ?
C31 H31A 0.9800 . ?
C31 H31B 0.9800 . ?
C31 H31C 0.9800 . ?
C31 O3 1.438(3) . ?
C32 C33 1.425(4) . ?
C32 C37 1.430(4) . ?
C33 H33 0.9500 . ?
C33 C34 1.361(4) . ?
C34 H34 0.9500 . ?
C34 C35 1.420(4) . ?
C35 C36 1.396(4) . ?
C35 C38 1.421(4) . ?
C36 H36 0.9500 . ?
C36 C37 1.379(4) . ?
C37 S1 1.729(3) . ?
C38 C39 1.368(4) . ?
C38 O4 1.393(3) . ?
C39 H39 0.9500 . ?
C39 C40 1.398(4) . ?
C40 H40 0.9500 . ?
C40 C41 1.370(4) . ?
C41 N2 1.365(4) . ?
C41 O4 1.357(3) . ?
C42 C43 1.382(4) . ?
C42 C47 1.385(4) . ?
C42 N2 1.444(4) . ?
C43 H43 0.9500 . ?
C43 C44 1.384(5) . ?
C44 H44 0.9500 . ?
C44 C45 1.379(6) . ?
C45 H45 0.9500 . ?
C45 C46 1.373(5) . ?
C46 H46 0.9500 . ?
C46 C47 1.392(4) . ?
C47 H47 0.9500 . ?
C48 C49 1.389(4) . ?
C48 C53 1.398(4) . ?
C48 N2 1.430(4) . ?
C49 H49 0.9500 . ?
C49 C50 1.384(5) . ?
C50 H50 0.9500 . ?
C50 C51 1.378(5) . ?
C51 H51 0.9500 . ?
C51 C52 1.387(6) . ?
C52 H52 0.9500 . ?
C52 C53 1.373(5) . ?
C53 H53 0.9500 . ?

loop_
_geom_torsion_atom_site_label_1
_geom_torsion_atom_site_label_2
_geom_torsion_atom_site_label_3
_geom_torsion_atom_site_label_4
_geom_torsion
_geom_torsion_site_symmetry_1
_geom_torsion_site_symmetry_2
_geom_torsion_site_symmetry_3
_geom_torsion_site_symmetry_4
_geom_torsion_publ_flag
C1 C2 C3 C4 1.5(6) . . . . ?
C2 C1 C6 C5 0.7(5) . . . . ?
C2 C1 N1 C7 172.5(3) . . . . ?
C2 C1 N1 C13 -15.9(4) . . . . ?
C2 C3 C4 C5 0.2(7) . . . . ?
C3 C4 C5 C6 -1.5(6) . . . . ?
C4 C5 C6 C1 1.0(5) . . . . ?
C6 C1 C2 C3 -1.9(5) . . . . ?
C6 C1 N1 C7 -7.8(4) . . . . ?
C6 C1 N1 C13 163.8(3) . . . . ?
C7 C8 C9 C10 -1.0(5) . . . . ?
C8 C7 C12 C11 0.0(4) . . . . ?
C8 C7 N1 C1 -101.4(3) . . . . ?
C8 C7 N1 C13 86.5(3) . . . . ?
C8 C9 C10 C11 0.6(5) . . . . ?
C9 C10 C11 C12 0.1(5) . . . . ?
C10 C11 C12 C7 -0.4(5) . . . . ?
C12 C7 C8 C9 0.7(4) . . . . ?
C12 C7 N1 C1 79.0(3) . . . . ?
C12 C7 N1 C13 -93.1(3) . . . . ?
C13 C14 C15 C16 0.9(3) . . . . ?
C14 C13 N1 C1 -22.2(5) . . . . ?
C14 C13 N1 C7 149.7(3) . . . . ?
C14 C13 O1 C16 -0.1(3) . . . . ?
C14 C15 C16 C17 -177.7(3) . . . . ?
C14 C15 C16 O1 -1.0(3) . . . . ?
C15 C16 C17 C18 -4.9(4) . . . . ?
C15 C16 C17 C22 174.4(3) . . . . ?
C15 C16 O1 C13 0.6(3) . . . . ?
C16 C17 C18 C19 -179.8(2) . . . . ?
C16 C17 C22 C21 -179.8(2) . . . . ?
C17 C16 O1 C13 178.0(2) . . . . ?
C17 C18 C19 C20 -0.5(4) . . . . ?
C18 C17 C22 C21 -0.5(4) . . . . ?
C18 C19 C20 C21 -0.2(4) . . . . ?
C18 C19 C20 C23 179.2(2) . . . . ?
C19 C20 C21 C22 0.5(3) . . . . ?
C19 C20 C21 S1 -179.43(18) . . . . ?
C19 C20 C23 C24 2.5(4) . . . . ?
C19 C20 C23 C32 -179.0(2) . . . . ?
C20 C21 C22 C17 -0.2(4) . . . . ?
C20 C21 S1 C37 -0.9(2) . . . . ?
C20 C23 C24 C25 -71.8(3) . . . . ?
C20 C23 C24 C29 108.5(3) . . . . ?
C20 C23 C32 C33 178.1(2) . . . . ?
C20 C23 C32 C37 -2.1(4) . . . . ?
C21 C20 C23 C24 -178.2(2) . . . . ?
C21 C20 C23 C32 0.2(4) . . . . ?
C22 C17 C18 C19 0.9(4) . . . . ?
C22 C21 S1 C37 179.16(18) . . . . ?
C23 C20 C21 C22 -178.8(2) . . . . ?
C23 C20 C21 S1 1.3(3) . . . . ?
C23 C24 C25 C26 179.9(2) . . . . ?
C23 C24 C25 O2 0.2(4) . . . . ?
C23 C24 C29 C28 177.5(2) . . . . ?
C23 C24 C29 O3 -2.2(3) . . . . ?
C23 C32 C33 C34 179.5(2) . . . . ?
C23 C32 C37 C36 -179.0(2) . . . . ?
C23 C32 C37 S1 2.3(3) . . . . ?
C24 C23 C32 C33 -3.4(3) . . . . ?
C24 C23 C32 C37 176.4(2) . . . . ?
C24 C25 C26 C27 2.3(4) . . . . ?
C24 C25 O2 C30 177.2(2) . . . . ?
C24 C29 O3 C31 -170.5(2) . . . . ?
C25 C24 C29 C28 -2.2(4) . . . . ?
C25 C24 C29 O3 178.0(2) . . . . ?
C25 C26 C27 C28 -1.7(4) . . . . ?
C26 C25 O2 C30 -2.4(4) . . . . ?
C26 C27 C28 C29 -0.8(4) . . . . ?
C27 C28 C29 C24 2.8(4) . . . . ?
C27 C28 C29 O3 -177.5(2) . . . . ?
C28 C29 O3 C31 9.7(4) . . . . ?
C29 C24 C25 C26 -0.4(4) . . . . ?
C29 C24 C25 O2 180.0(2) . . . . ?
C32 C23 C24 C25 109.6(3) . . . . ?
C32 C23 C24 C29 -70.1(3) . . . . ?
C32 C33 C34 C35 -0.4(4) . . . . ?
C32 C37 S1 C21 -0.8(2) . . . . ?
C33 C32 C37 C36 0.8(3) . . . . ?
C33 C32 C37 S1 -177.88(18) . . . . ?
C33 C34 C35 C36 0.7(4) . . . . ?
C33 C34 C35 C38 179.1(2) . . . . ?
C34 C35 C36 C37 -0.2(3) . . . . ?
C34 C35 C38 C39 177.8(3) . . . . ?
C34 C35 C38 O4 -3.3(3) . . . . ?
C35 C36 C37 C32 -0.5(4) . . . . ?
C35 C36 C37 S1 178.25(18) . . . . ?
C35 C38 C39 C40 179.5(3) . . . . ?
C35 C38 O4 C41 -179.5(2) . . . . ?
C36 C35 C38 C39 -3.9(4) . . . . ?
C36 C35 C38 O4 175.0(2) . . . . ?
C36 C37 S1 C21 -179.59(18) . . . . ?
C37 C32 C33 C34 -0.3(4) . . . . ?
C38 C35 C36 C37 -178.6(2) . . . . ?
C38 C39 C40 C41 -0.5(3) . . . . ?
C39 C38 O4 C41 -0.3(3) . . . . ?
C39 C40 C41 N2 -177.7(3) . . . . ?
C39 C40 C41 O4 0.4(3) . . . . ?
C40 C41 N2 C42 11.8(4) . . . . ?
C40 C41 N2 C48 -167.0(3) . . . . ?
C40 C41 O4 C38 0.0(3) . . . . ?
C42 C43 C44 C45 0.3(5) . . . . ?
C43 C42 C47 C46 1.0(5) . . . . ?
C43 C42 N2 C41 -129.3(3) . . . . ?
C43 C42 N2 C48 49.6(4) . . . . ?
C43 C44 C45 C46 0.2(5) . . . . ?
C44 C45 C46 C47 -0.1(5) . . . . ?
C45 C46 C47 C42 -0.5(5) . . . . ?
C47 C42 C43 C44 -0.9(5) . . . . ?
C47 C42 N2 C41 51.6(4) . . . . ?
C47 C42 N2 C48 -129.5(3) . . . . ?
C48 C49 C50 C51 -1.4(4) . . . . ?
C49 C48 C53 C52 -1.1(4) . . . . ?
C49 C48 N2 C41 39.2(4) . . . . ?
C49 C48 N2 C42 -139.7(3) . . . . ?
C49 C50 C51 C52 -0.1(5) . . . . ?
C50 C51 C52 C53 1.0(5) . . . . ?
C51 C52 C53 C48 -0.3(5) . . . . ?
C53 C48 C49 C50 2.0(4) . . . . ?
C53 C48 N2 C41 -141.9(3) . . . . ?
C53 C48 N2 C42 39.3(4) . . . . ?
N1 C1 C2 C3 177.8(3) . . . . ?
N1 C1 C6 C5 -179.0(3) . . . . ?
N1 C7 C8 C9 -178.9(3) . . . . ?
N1 C7 C12 C11 179.6(3) . . . . ?
N1 C13 C14 C15 -179.8(3) . . . . ?
N1 C13 O1 C16 179.4(2) . . . . ?
N2 C41 O4 C38 178.3(2) . . . . ?
N2 C42 C43 C44 180.0(3) . . . . ?
N2 C42 C47 C46 -179.9(3) . . . . ?
N2 C48 C49 C50 -179.1(3) . . . . ?
N2 C48 C53 C52 179.9(3) . . . . ?
O1 C13 C14 C15 -0.5(3) . . . . ?
O1 C13 N1 C1 158.5(2) . . . . ?
O1 C13 N1 C7 -29.7(3) . . . . ?
O1 C16 C17 C18 178.5(2) . . . . ?
O1 C16 C17 C22 -2.2(3) . . . . ?
O2 C25 C26 C27 -178.1(2) . . . . ?
O4 C38 C39 C40 0.5(3) . . . . ?
O4 C41 N2 C42 -166.1(2) . . . . ?
O4 C41 N2 C48 15.0(4) . . . . ?
S1 C21 C22 C17 179.78(19) . . . . ?

loop_
_smtbx_masks_void_nr
_smtbx_masks_void_average_x
_smtbx_masks_void_average_y
_smtbx_masks_void_average_z
_smtbx_masks_void_volume
_smtbx_masks_void_count_electrons
_smtbx_masks_void_content
1 0.583 0.000 0.000 593.0 194.6 ?
